data_7015785
loop_
_publ_author_name
'Kovalenko, Oleksandr O.'
'Brusylovets, Oleksii A.'
'Kinzhybalo, Vasyl'
'Lis, Tadeusz'
'Brusilovets, Anatolii I.'

_publ_section_title
;
 Reactions of ((i)PrO)3M\\tb M(O(i)Pr)3 (M = Mo, W) with low-coordinate
 phosphorus compounds. Formation of the first four-membered planar
 metallacycles, containing an M\\tb M triple bond.
;
_journal_issue 18
_journal_name_full 'Dalton transactions (Cambridge, England : 2003)'
_journal_page_first 4814
_journal_page_last 4817
_journal_paper_doi 10.1039/c1dt10099h
_journal_volume 40
_journal_year 2011
_chemical_absolute_configuration ad
_chemical_formula_sum 'C28 H69 Mo2 N2 O6 P S Si2'
_chemical_formula_weight 840.94
_chemical_name_systematic
;
?
;
_space_group_IT_number 19
_symmetry_cell_setting orthorhombic
_symmetry_space_group_name_Hall 'P 2ac 2ab'
_symmetry_space_group_name_H-M 'P 21 21 21'
_atom_sites_solution_hydrogens geom
_atom_sites_solution_primary direct
_atom_sites_solution_secondary difmap
_audit_creation_method SHELXL-97
_cell_angle_alpha 90.00
_cell_angle_beta 90.00
_cell_angle_gamma 90.00
_cell_formula_units_Z 4
_cell_length_a 9.439(3)
_cell_length_b 17.008(5)
_cell_length_c 25.776(7)
_cell_measurement_reflns_used 4
_cell_measurement_temperature 100(2)
_cell_measurement_theta_max 10655
_cell_measurement_theta_min 55
_cell_volume 4138(2)
_computing_cell_refinement 'CrysAlis RED (Oxford Diffraction, 1995-2003)'
_computing_data_collection 'CrysAlis CCD (Oxford Diffraction, 1995-2003)'
_computing_data_reduction 'CrysAlis RED (Oxford Diffraction, 1995-2003)'
_computing_structure_refinement 'SHELXL-97 (Sheldrick, 1997)'
_computing_structure_solution 'SHELXS-97 (Sheldrick, 1990)'
_diffrn_ambient_temperature 100(2)
_diffrn_measured_fraction_theta_full 0.972
_diffrn_measured_fraction_theta_max 0.972
_diffrn_measurement_device_type 'KUMA KM4 CCD kappa-geometry diffractometer'
_diffrn_measurement_method /w
_diffrn_radiation_monochromator graphite
_diffrn_radiation_source 'fine-focus sealed tube'
_diffrn_radiation_type MoK\a
_diffrn_radiation_wavelength 0.71073
_diffrn_reflns_av_R_equivalents 0.1102
_diffrn_reflns_av_sigmaI/netI 0.1334
_diffrn_reflns_limit_h_max 9
_diffrn_reflns_limit_h_min -12
_diffrn_reflns_limit_k_max 22
_diffrn_reflns_limit_k_min -22
_diffrn_reflns_limit_l_max 34
_diffrn_reflns_limit_l_min -34
_diffrn_reflns_number 53107
_diffrn_reflns_theta_full 28.58
_diffrn_reflns_theta_max 28.58
_diffrn_reflns_theta_min 2.93
_exptl_absorpt_coefficient_mu 0.789
_exptl_absorpt_correction_T_max 0.941
_exptl_absorpt_correction_T_min 0.858
_exptl_absorpt_correction_type analytical
_exptl_absorpt_process_details 'CrysAlis RED (Oxford Diffraction, 1995-2003)'
_exptl_crystal_colour red
_exptl_crystal_density_diffrn 1.350
_exptl_crystal_density_method 'not measured'
_exptl_crystal_description block
_exptl_crystal_F_000 1768
_exptl_crystal_size_max 0.22
_exptl_crystal_size_mid 0.17
_exptl_crystal_size_min 0.08
_refine_diff_density_max 0.58
_refine_diff_density_min -0.63
_refine_diff_density_rms 0.093
_refine_ls_abs_structure_details 'Flack H D (1983), Acta Cryst. A39, 876-881'
_refine_ls_abs_structure_Flack 0.44(3)
_refine_ls_extinction_method none
_refine_ls_goodness_of_fit_ref 0.898
_refine_ls_hydrogen_treatment constr
_refine_ls_matrix_type full
_refine_ls_number_parameters 401
_refine_ls_number_reflns 10070
_refine_ls_number_restraints 0
_refine_ls_restrained_S_all 0.898
_refine_ls_R_factor_all 0.0776
_refine_ls_R_factor_gt 0.0451
_refine_ls_shift/su_max 0.001
_refine_ls_shift/su_mean 0.000
_refine_ls_structure_factor_coef Fsqd
_refine_ls_weighting_details 'calc w=1/[\s^2^(Fo^2^)^2^] where P=(Fo^2^+2Fc^2^)/3'
_refine_ls_weighting_scheme calc
_refine_ls_wR_factor_gt 0.0435
_refine_ls_wR_factor_ref 0.0470
_reflns_number_gt 7195
_reflns_number_total 10070
_reflns_threshold_expression >2sigma(I)
_cod_data_source_file c1dt10099h.txt
_cod_data_source_block anat6abs
_cod_database_code 7015785

loop_
_symmetry_equiv_pos_as_xyz
'x, y, z'
'-x+1/2, -y, z+1/2'
'-x, y+1/2, -z+1/2'
'x+1/2, -y+1/2, -z'

loop_
_atom_site_label
_atom_site_type_symbol
_atom_site_fract_x
_atom_site_fract_y
_atom_site_fract_z
_atom_site_U_iso_or_equiv
_atom_site_adp_type
_atom_site_occupancy
_atom_site_symmetry_multiplicity
_atom_site_calc_flag
_atom_site_refinement_flags
_atom_site_disorder_assembly
_atom_site_disorder_group
Mo1 Mo 0.48053(3) 0.53197(2) 0.153239(12) 0.01431(9) Uani 1 1 d . . .
Mo2 Mo 0.26302(3) 0.50755(2) 0.123716(14) 0.01416(8) Uani 1 1 d . . .
P P 0.42878(8) 0.52528(8) 0.01361(4) 0.0152(3) Uani 1 1 d . . .
S S 0.59288(8) 0.53555(7) 0.06220(4) 0.0166(3) Uani 1 1 d . . .
Si1 Si 0.53573(10) 0.50862(7) -0.09396(3) 0.0193(3) Uani 1 1 d . . .
C4 C 0.6918(4) 0.5719(2) -0.07854(15) 0.0244(11) Uani 1 1 d . . .
H4A H 0.6659 0.6098 -0.0515 0.037 Uiso 1 1 calc R . .
H4B H 0.7214 0.6002 -0.1098 0.037 Uiso 1 1 calc R . .
H4C H 0.7700 0.5389 -0.0662 0.037 Uiso 1 1 calc R . .
C5 C 0.3986(4) 0.5621(2) -0.13233(16) 0.0322(12) Uani 1 1 d . . .
H5A H 0.3268 0.5247 -0.1445 0.048 Uiso 1 1 calc R . .
H5B H 0.4433 0.5875 -0.1622 0.048 Uiso 1 1 calc R . .
H5C H 0.3535 0.6020 -0.1104 0.048 Uiso 1 1 calc R . .
C6 C 0.5995(4) 0.4320(2) -0.14037(15) 0.0272(12) Uani 1 1 d . . .
H6A H 0.6661 0.3969 -0.1227 0.041 Uiso 1 1 calc R . .
H6B H 0.6472 0.4575 -0.1697 0.041 Uiso 1 1 calc R . .
H6C H 0.5186 0.4015 -0.1531 0.041 Uiso 1 1 calc R . .
Si2 Si 0.51981(11) 0.36571(7) -0.01968(4) 0.0198(3) Uani 1 1 d . . .
C7 C 0.4375(4) 0.2985(2) -0.06853(15) 0.0260(11) Uani 1 1 d . . .
H7A H 0.3481 0.3212 -0.0808 0.039 Uiso 1 1 calc R . .
H7B H 0.4191 0.2472 -0.0525 0.039 Uiso 1 1 calc R . .
H7C H 0.5022 0.2917 -0.0979 0.039 Uiso 1 1 calc R . .
C8 C 0.4643(4) 0.3342(2) 0.04583(14) 0.0248(11) Uani 1 1 d . . .
H8A H 0.5032 0.3705 0.0717 0.037 Uiso 1 1 calc R . .
H8B H 0.4995 0.2810 0.0526 0.037 Uiso 1 1 calc R . .
H8C H 0.3606 0.3344 0.0480 0.037 Uiso 1 1 calc R . .
C9 C 0.7181(3) 0.3582(2) -0.01987(16) 0.0273(11) Uani 1 1 d . . .
H9A H 0.7551 0.3788 -0.0527 0.041 Uiso 1 1 calc R . .
H9B H 0.7461 0.3031 -0.0160 0.041 Uiso 1 1 calc R . .
H9C H 0.7568 0.3890 0.0090 0.041 Uiso 1 1 calc R . .
N2 N 0.4701(3) 0.46628(19) -0.03507(10) 0.0136(7) Uani 1 1 d . . .
N1 N 0.2821(2) 0.5042(2) 0.04477(10) 0.0137(7) Uani 1 1 d . . .
C10 C 0.1400(3) 0.4863(3) 0.01654(14) 0.0190(11) Uani 1 1 d . . .
C1 C 0.1277(4) 0.5252(3) -0.03659(15) 0.0443(15) Uani 1 1 d . . .
H1A H 0.0332 0.5153 -0.0509 0.066 Uiso 1 1 calc R . .
H1B H 0.1996 0.5034 -0.0599 0.066 Uiso 1 1 calc R . .
H1C H 0.1423 0.5820 -0.0330 0.066 Uiso 1 1 calc R . .
C2 C 0.1252(4) 0.3974(3) 0.0101(2) 0.0409(15) Uani 1 1 d . . .
H2A H 0.1380 0.3717 0.0438 0.061 Uiso 1 1 calc R . .
H2B H 0.1974 0.3783 -0.0142 0.061 Uiso 1 1 calc R . .
H2C H 0.0308 0.3851 -0.0035 0.061 Uiso 1 1 calc R . .
C3 C 0.0181(3) 0.5157(3) 0.05087(12) 0.0315(12) Uani 1 1 d . . .
H3A H -0.0712 0.5121 0.0316 0.047 Uiso 1 1 calc R . .
H3B H 0.0355 0.5705 0.0607 0.047 Uiso 1 1 calc R . .
H3C H 0.0123 0.4831 0.0822 0.047 Uiso 1 1 calc R . .
O1 O 0.5678(2) 0.42866(15) 0.15507(10) 0.0187(7) Uani 1 1 d . . .
C11 C 0.7102(4) 0.3156(3) 0.17201(18) 0.0373(14) Uani 1 1 d . . .
H11A H 0.6877 0.3154 0.2091 0.056 Uiso 1 1 calc R . .
H11B H 0.8046 0.2931 0.1667 0.056 Uiso 1 1 calc R . .
H11C H 0.6399 0.2841 0.1532 0.056 Uiso 1 1 calc R . .
C12 C 0.7076(3) 0.4000(2) 0.15176(17) 0.0232(10) Uani 1 1 d . . .
H12 H 0.7332 0.3980 0.1141 0.028 Uiso 1 1 calc R . .
C13 C 0.8143(4) 0.4525(3) 0.17825(16) 0.0373(14) Uani 1 1 d . . .
H13A H 0.8095 0.5053 0.1632 0.056 Uiso 1 1 calc R . .
H13B H 0.9097 0.4310 0.1733 0.056 Uiso 1 1 calc R . .
H13C H 0.7930 0.4552 0.2154 0.056 Uiso 1 1 calc R . .
O2 O 0.4772(2) 0.64567(14) 0.14469(10) 0.0198(7) Uani 1 1 d . . .
C14 C 0.7140(4) 0.6842(3) 0.17137(19) 0.0437(15) Uani 1 1 d . . .
H14A H 0.6843 0.6787 0.2076 0.065 Uiso 1 1 calc R . .
H14B H 0.7817 0.7276 0.1684 0.065 Uiso 1 1 calc R . .
H14C H 0.7588 0.6353 0.1598 0.065 Uiso 1 1 calc R . .
C15 C 0.5868(3) 0.7010(2) 0.13819(15) 0.0200(11) Uani 1 1 d . . .
H15 H 0.6178 0.6988 0.1011 0.024 Uiso 1 1 calc R . .
C16 C 0.5290(4) 0.7820(2) 0.1481(2) 0.0614(17) Uani 1 1 d . . .
H16A H 0.4487 0.7918 0.1249 0.092 Uiso 1 1 calc R . .
H16B H 0.6033 0.8210 0.1417 0.092 Uiso 1 1 calc R . .
H16C H 0.4975 0.7858 0.1842 0.092 Uiso 1 1 calc R . .
O3 O 0.4285(2) 0.53304(18) 0.22582(9) 0.0192(7) Uani 1 1 d . . .
C17 C 0.4684(5) 0.6129(3) 0.30093(16) 0.0390(13) Uani 1 1 d . . .
H17A H 0.4621 0.6603 0.2794 0.058 Uiso 1 1 calc R . .
H17B H 0.5329 0.6225 0.3300 0.058 Uiso 1 1 calc R . .
H17C H 0.3742 0.5996 0.3143 0.058 Uiso 1 1 calc R . .
C18 C 0.5239(4) 0.5454(2) 0.26859(13) 0.0202(10) Uani 1 1 d . . .
H18 H 0.6198 0.5592 0.2549 0.024 Uiso 1 1 calc R . .
C19 C 0.5333(4) 0.4702(3) 0.29909(15) 0.0362(12) Uani 1 1 d . . .
H19A H 0.4388 0.4556 0.3116 0.054 Uiso 1 1 calc R . .
H19B H 0.5967 0.4778 0.3288 0.054 Uiso 1 1 calc R . .
H19C H 0.5704 0.4283 0.2768 0.054 Uiso 1 1 calc R . .
O4 O 0.2100(2) 0.40898(15) 0.15083(10) 0.0154(6) Uani 1 1 d . . .
C20 C 0.2311(5) 0.2727(2) 0.17126(16) 0.0404(13) Uani 1 1 d . . .
H20A H 0.1290 0.2672 0.1653 0.061 Uiso 1 1 calc R . .
H20B H 0.2613 0.2349 0.1977 0.061 Uiso 1 1 calc R . .
H20C H 0.2823 0.2625 0.1389 0.061 Uiso 1 1 calc R . .
C21 C 0.2629(4) 0.3554(2) 0.18969(14) 0.0181(10) Uani 1 1 d . . .
H21 H 0.3678 0.3621 0.1931 0.022 Uiso 1 1 calc R . .
C22 C 0.1930(4) 0.3745(3) 0.24102(16) 0.0316(13) Uani 1 1 d . . .
H22A H 0.2161 0.4286 0.2510 0.047 Uiso 1 1 calc R . .
H22B H 0.2276 0.3382 0.2677 0.047 Uiso 1 1 calc R . .
H22C H 0.0901 0.3690 0.2376 0.047 Uiso 1 1 calc R . .
O5 O 0.1569(2) 0.59066(16) 0.15309(12) 0.0181(6) Uani 1 1 d . . .
C23 C 0.0868(4) 0.6241(2) 0.23979(15) 0.0236(11) Uani 1 1 d . . .
H23A H -0.0116 0.6162 0.2288 0.035 Uiso 1 1 calc R . .
H23B H 0.0903 0.6654 0.2663 0.035 Uiso 1 1 calc R . .
H23C H 0.1241 0.5750 0.2542 0.035 Uiso 1 1 calc R . .
C24 C 0.1765(4) 0.6488(3) 0.19302(15) 0.0193(11) Uani 1 1 d . . .
H24 H 0.2787 0.6507 0.2032 0.023 Uiso 1 1 calc R . .
C25 C 0.1319(4) 0.7277(3) 0.17236(18) 0.0308(13) Uani 1 1 d . . .
H25A H 0.1915 0.7418 0.1426 0.046 Uiso 1 1 calc R . .
H25B H 0.1425 0.7675 0.1996 0.046 Uiso 1 1 calc R . .
H25C H 0.0326 0.7254 0.1614 0.046 Uiso 1 1 calc R . .
O6 O 0.4070(2) 0.60461(16) -0.01913(10) 0.0149(7) Uani 1 1 d . . .
C26 C 0.2982(6) 0.7039(3) 0.0369(2) 0.0648(19) Uani 1 1 d . . .
H26A H 0.2090 0.6983 0.0178 0.097 Uiso 1 1 calc R . .
H26B H 0.3072 0.7581 0.0495 0.097 Uiso 1 1 calc R . .
H26C H 0.2987 0.6677 0.0665 0.097 Uiso 1 1 calc R . .
C27 C 0.4186(4) 0.6854(3) 0.00208(17) 0.0288(12) Uani 1 1 d . . .
H27 H 0.5102 0.6915 0.0212 0.035 Uiso 1 1 calc R . .
C28 C 0.4176(5) 0.7381(3) -0.04581(17) 0.0413(14) Uani 1 1 d . . .
H28A H 0.4899 0.7200 -0.0704 0.062 Uiso 1 1 calc R . .
H28B H 0.4382 0.7924 -0.0355 0.062 Uiso 1 1 calc R . .
H28C H 0.3242 0.7358 -0.0623 0.062 Uiso 1 1 calc R . .

loop_
_atom_site_aniso_label
_atom_site_aniso_U_11
_atom_site_aniso_U_22
_atom_site_aniso_U_33
_atom_site_aniso_U_23
_atom_site_aniso_U_13
_atom_site_aniso_U_12
Mo1 0.01303(14) 0.0159(2) 0.01397(16) -0.00064(18) -0.00136(14) 0.00004(15)
Mo2 0.01223(13) 0.0171(2) 0.01316(13) 0.00075(18) 0.00004(14) -0.00055(15)
P 0.0118(4) 0.0187(8) 0.0151(5) 0.0023(6) 0.0001(4) 0.0007(5)
S 0.0116(4) 0.0222(8) 0.0159(5) 0.0002(5) -0.0006(4) -0.0011(5)
Si1 0.0203(5) 0.0244(8) 0.0131(5) 0.0006(5) 0.0002(4) -0.0012(6)
C4 0.020(2) 0.031(3) 0.022(2) 0.001(2) 0.0063(18) -0.0058(19)
C5 0.033(2) 0.046(4) 0.018(3) 0.008(2) -0.0035(19) -0.008(2)
C6 0.037(2) 0.027(3) 0.018(3) -0.002(2) 0.0028(18) -0.006(2)
Si2 0.0177(5) 0.0212(8) 0.0207(6) -0.0023(6) -0.0006(5) -0.0015(6)
C7 0.025(2) 0.023(3) 0.030(3) -0.005(2) 0.0029(19) -0.004(2)
C8 0.030(2) 0.014(3) 0.030(3) 0.002(2) -0.002(2) 0.001(2)
C9 0.021(2) 0.026(3) 0.035(3) 0.001(2) 0.0013(19) 0.006(2)
N2 0.0120(13) 0.012(2) 0.0170(15) -0.0051(16) -0.0014(13) 0.0003(16)
N1 0.0113(12) 0.017(2) 0.0122(14) 0.0018(17) -0.0012(11) -0.0002(15)
C10 0.0108(16) 0.030(4) 0.016(2) -0.001(2) -0.0027(15) -0.003(2)
C1 0.0191(18) 0.088(5) 0.026(2) 0.014(3) -0.0078(16) -0.006(3)
C2 0.020(2) 0.051(4) 0.052(4) -0.009(3) -0.011(2) -0.007(2)
C3 0.0154(16) 0.055(4) 0.024(2) -0.005(2) -0.0110(17) -0.005(2)
O1 0.0126(11) 0.0211(19) 0.0224(15) 0.0024(15) 0.0033(12) 0.0059(11)
C11 0.031(3) 0.033(4) 0.048(4) 0.013(3) 0.002(2) 0.017(2)
C12 0.0178(18) 0.027(3) 0.025(2) 0.003(2) 0.0030(19) 0.0063(19)
C13 0.026(2) 0.044(4) 0.042(3) -0.003(3) -0.009(2) 0.003(2)
O2 0.0165(12) 0.0098(17) 0.0331(17) -0.0039(13) 0.0086(12) -0.0030(13)
C14 0.039(3) 0.034(4) 0.058(4) -0.006(3) -0.013(3) -0.014(2)
C15 0.0220(19) 0.017(3) 0.021(3) -0.002(2) 0.0033(17) -0.0080(19)
C16 0.033(2) 0.021(3) 0.131(5) -0.006(4) -0.008(3) -0.001(2)
O3 0.0224(12) 0.021(2) 0.0139(14) 0.0014(15) -0.0028(10) 0.0027(14)
C17 0.042(3) 0.047(4) 0.027(3) -0.016(3) -0.004(2) -0.002(3)
C18 0.0221(18) 0.019(3) 0.019(2) 0.004(2) -0.0043(18) -0.002(2)
C19 0.031(2) 0.043(3) 0.034(2) 0.012(3) -0.005(2) -0.004(3)
O4 0.0207(13) 0.0138(17) 0.0116(14) 0.0052(14) -0.0022(12) -0.0080(12)
C20 0.076(4) 0.017(3) 0.028(3) 0.007(2) 0.000(3) -0.001(3)
C21 0.0190(19) 0.019(3) 0.016(2) 0.002(2) 0.0012(18) -0.003(2)
C22 0.041(3) 0.035(4) 0.019(2) 0.004(2) 0.005(2) 0.006(2)
O5 0.0145(12) 0.0203(19) 0.0196(16) -0.0040(16) 0.0030(13) 0.0069(12)
C23 0.028(2) 0.024(3) 0.019(2) -0.003(2) -0.0007(19) 0.005(2)
C24 0.0214(19) 0.019(3) 0.017(2) -0.010(2) -0.0008(18) 0.002(2)
C25 0.028(2) 0.022(3) 0.042(3) 0.002(3) 0.007(2) 0.005(2)
O6 0.0141(13) 0.0085(19) 0.0219(16) 0.0056(14) -0.0023(12) 0.0024(12)
C26 0.109(5) 0.024(4) 0.062(4) 0.003(3) 0.054(3) 0.019(4)
C27 0.040(3) 0.017(3) 0.030(3) -0.003(2) -0.009(2) 0.011(2)
C28 0.051(3) 0.030(4) 0.042(3) 0.007(3) 0.005(3) -0.005(3)

loop_
_atom_type_symbol
_atom_type_description
_atom_type_scat_dispersion_real
_atom_type_scat_dispersion_imag
_atom_type_scat_source
C C 0.0033 0.0016 'International Tables Vol C Tables 4.2.6.8 and 6.1.1.4'
H H 0.0000 0.0000 'International Tables Vol C Tables 4.2.6.8 and 6.1.1.4'
N N 0.0061 0.0033 'International Tables Vol C Tables 4.2.6.8 and 6.1.1.4'
O O 0.0106 0.0060 'International Tables Vol C Tables 4.2.6.8 and 6.1.1.4'
Si Si 0.0817 0.0704 'International Tables Vol C Tables 4.2.6.8 and 6.1.1.4'
P P 0.1023 0.0942 'International Tables Vol C Tables 4.2.6.8 and 6.1.1.4'
S S 0.1246 0.1234 'International Tables Vol C Tables 4.2.6.8 and 6.1.1.4'
Mo Mo -1.6832 0.6857 'International Tables Vol C Tables 4.2.6.8 and 6.1.1.4'

loop_
_geom_angle_atom_site_label_1
_geom_angle_atom_site_label_2
_geom_angle_atom_site_label_3
_geom_angle
_geom_angle_site_symmetry_1
_geom_angle_site_symmetry_3
_geom_angle_publ_flag
O3 Mo1 O1 95.32(12) . . ?
O3 Mo1 O2 95.51(12) . . ?
O1 Mo1 O2 155.35(9) . . ?
O3 Mo1 Mo2 95.64(7) . . ?
O1 Mo1 Mo2 103.33(7) . . ?
O2 Mo1 Mo2 97.55(7) . . ?
O3 Mo1 S 170.20(7) . . ?
O1 Mo1 S 82.46(8) . . ?
O2 Mo1 S 83.12(8) . . ?
Mo2 Mo1 S 94.16(3) . . ?
O4 Mo2 O5 112.08(10) . . ?
O4 Mo2 N1 111.58(13) . . ?
O5 Mo2 N1 117.81(13) . . ?
O4 Mo2 Mo1 106.50(7) . . ?
O5 Mo2 Mo1 102.25(7) . . ?
N1 Mo2 Mo1 105.30(7) . . ?
O6 P N1 109.49(14) . . ?
O6 P N2 98.13(15) . . ?
N1 P N2 115.97(16) . . ?
O6 P S 110.79(11) . . ?
N1 P S 111.47(11) . . ?
N2 P S 110.23(10) . . ?
P S Mo1 104.46(5) . . ?
N2 Si1 C5 113.90(15) . . ?
N2 Si1 C4 108.93(16) . . ?
C5 Si1 C4 112.32(17) . . ?
N2 Si1 C6 111.95(17) . . ?
C5 Si1 C6 102.93(18) . . ?
C4 Si1 C6 106.49(16) . . ?
Si1 C4 H4A 109.5 . . ?
Si1 C4 H4B 109.5 . . ?
H4A C4 H4B 109.5 . . ?
Si1 C4 H4C 109.5 . . ?
H4A C4 H4C 109.5 . . ?
H4B C4 H4C 109.5 . . ?
Si1 C5 H5A 109.5 . . ?
Si1 C5 H5B 109.5 . . ?
H5A C5 H5B 109.5 . . ?
Si1 C5 H5C 109.5 . . ?
H5A C5 H5C 109.5 . . ?
H5B C5 H5C 109.5 . . ?
Si1 C6 H6A 109.5 . . ?
Si1 C6 H6B 109.5 . . ?
H6A C6 H6B 109.5 . . ?
Si1 C6 H6C 109.5 . . ?
H6A C6 H6C 109.5 . . ?
H6B C6 H6C 109.5 . . ?
N2 Si2 C8 113.52(16) . . ?
N2 Si2 C7 108.75(16) . . ?
C8 Si2 C7 108.66(18) . . ?
N2 Si2 C9 108.72(16) . . ?
C8 Si2 C9 105.42(18) . . ?
C7 Si2 C9 111.80(19) . . ?
Si2 C7 H7A 109.5 . . ?
Si2 C7 H7B 109.5 . . ?
H7A C7 H7B 109.5 . . ?
Si2 C7 H7C 109.5 . . ?
H7A C7 H7C 109.5 . . ?
H7B C7 H7C 109.5 . . ?
Si2 C8 H8A 109.5 . . ?
Si2 C8 H8B 109.5 . . ?
H8A C8 H8B 109.5 . . ?
Si2 C8 H8C 109.5 . . ?
H8A C8 H8C 109.5 . . ?
H8B C8 H8C 109.5 . . ?
Si2 C9 H9A 109.5 . . ?
Si2 C9 H9B 109.5 . . ?
H9A C9 H9B 109.5 . . ?
Si2 C9 H9C 109.5 . . ?
H9A C9 H9C 109.5 . . ?
H9B C9 H9C 109.5 . . ?
P N2 Si1 118.74(19) . . ?
P N2 Si2 117.81(16) . . ?
Si1 N2 Si2 118.30(16) . . ?
C10 N1 P 122.8(2) . . ?
C10 N1 Mo2 113.27(18) . . ?
P N1 Mo2 123.78(14) . . ?
C1 C10 C2 109.0(4) . . ?
C1 C10 C3 108.6(3) . . ?
C2 C10 C3 108.4(3) . . ?
C1 C10 N1 113.6(3) . . ?
C2 C10 N1 108.8(3) . . ?
C3 C10 N1 108.2(3) . . ?
C10 C1 H1A 109.5 . . ?
C10 C1 H1B 109.5 . . ?
H1A C1 H1B 109.5 . . ?
C10 C1 H1C 109.5 . . ?
H1A C1 H1C 109.5 . . ?
H1B C1 H1C 109.5 . . ?
C10 C2 H2A 109.5 . . ?
C10 C2 H2B 109.5 . . ?
H2A C2 H2B 109.5 . . ?
C10 C2 H2C 109.5 . . ?
H2A C2 H2C 109.5 . . ?
H2B C2 H2C 109.5 . . ?
C10 C3 H3A 109.5 . . ?
C10 C3 H3B 109.5 . . ?
H3A C3 H3B 109.5 . . ?
C10 C3 H3C 109.5 . . ?
H3A C3 H3C 109.5 . . ?
H3B C3 H3C 109.5 . . ?
C12 O1 Mo1 135.2(2) . . ?
C12 C11 H11A 109.5 . . ?
C12 C11 H11B 109.5 . . ?
H11A C11 H11B 109.5 . . ?
C12 C11 H11C 109.5 . . ?
H11A C11 H11C 109.5 . . ?
H11B C11 H11C 109.5 . . ?
O1 C12 C13 113.1(3) . . ?
O1 C12 C11 108.7(3) . . ?
C13 C12 C11 113.0(3) . . ?
O1 C12 H12 107.3 . . ?
C13 C12 H12 107.3 . . ?
C11 C12 H12 107.3 . . ?
C12 C13 H13A 109.5 . . ?
C12 C13 H13B 109.5 . . ?
H13A C13 H13B 109.5 . . ?
C12 C13 H13C 109.5 . . ?
H13A C13 H13C 109.5 . . ?
H13B C13 H13C 109.5 . . ?
C15 O2 Mo1 131.7(2) . . ?
C15 C14 H14A 109.5 . . ?
C15 C14 H14B 109.5 . . ?
H14A C14 H14B 109.5 . . ?
C15 C14 H14C 109.5 . . ?
H14A C14 H14C 109.5 . . ?
H14B C14 H14C 109.5 . . ?
O2 C15 C14 113.1(3) . . ?
O2 C15 C16 109.0(3) . . ?
C14 C15 C16 111.6(4) . . ?
O2 C15 H15 107.7 . . ?
C14 C15 H15 107.7 . . ?
C16 C15 H15 107.7 . . ?
C15 C16 H16A 109.5 . . ?
C15 C16 H16B 109.5 . . ?
H16A C16 H16B 109.5 . . ?
C15 C16 H16C 109.5 . . ?
H16A C16 H16C 109.5 . . ?
H16B C16 H16C 109.5 . . ?
C18 O3 Mo1 125.7(2) . . ?
C18 C17 H17A 109.5 . . ?
C18 C17 H17B 109.5 . . ?
H17A C17 H17B 109.5 . . ?
C18 C17 H17C 109.5 . . ?
H17A C17 H17C 109.5 . . ?
H17B C17 H17C 109.5 . . ?
O3 C18 C19 108.3(3) . . ?
O3 C18 C17 108.5(3) . . ?
C19 C18 C17 112.2(3) . . ?
O3 C18 H18 109.3 . . ?
C19 C18 H18 109.3 . . ?
C17 C18 H18 109.3 . . ?
C18 C19 H19A 109.5 . . ?
C18 C19 H19B 109.5 . . ?
H19A C19 H19B 109.5 . . ?
C18 C19 H19C 109.5 . . ?
H19A C19 H19C 109.5 . . ?
H19B C19 H19C 109.5 . . ?
C21 O4 Mo2 136.7(2) . . ?
C21 C20 H20A 109.5 . . ?
C21 C20 H20B 109.5 . . ?
H20A C20 H20B 109.5 . . ?
C21 C20 H20C 109.5 . . ?
H20A C20 H20C 109.5 . . ?
H20B C20 H20C 109.5 . . ?
O4 C21 C22 108.7(3) . . ?
O4 C21 C20 107.5(3) . . ?
C22 C21 C20 112.7(3) . . ?
O4 C21 H21 109.3 . . ?
C22 C21 H21 109.3 . . ?
C20 C21 H21 109.3 . . ?
C21 C22 H22A 109.5 . . ?
C21 C22 H22B 109.5 . . ?
H22A C22 H22B 109.5 . . ?
C21 C22 H22C 109.5 . . ?
H22A C22 H22C 109.5 . . ?
H22B C22 H22C 109.5 . . ?
C24 O5 Mo2 137.0(2) . . ?
C24 C23 H23A 109.5 . . ?
C24 C23 H23B 109.5 . . ?
H23A C23 H23B 109.5 . . ?
C24 C23 H23C 109.5 . . ?
H23A C23 H23C 109.5 . . ?
H23B C23 H23C 109.5 . . ?
O5 C24 C25 108.9(3) . . ?
O5 C24 C23 107.6(3) . . ?
C25 C24 C23 111.6(3) . . ?
O5 C24 H24 109.6 . . ?
C25 C24 H24 109.6 . . ?
C23 C24 H24 109.6 . . ?
C24 C25 H25A 109.5 . . ?
C24 C25 H25B 109.5 . . ?
H25A C25 H25B 109.5 . . ?
C24 C25 H25C 109.5 . . ?
H25A C25 H25C 109.5 . . ?
H25B C25 H25C 109.5 . . ?
C27 O6 P 125.2(2) . . ?
C27 C26 H26A 109.5 . . ?
C27 C26 H26B 109.5 . . ?
H26A C26 H26B 109.5 . . ?
C27 C26 H26C 109.5 . . ?
H26A C26 H26C 109.5 . . ?
H26B C26 H26C 109.5 . . ?
O6 C27 C26 111.4(4) . . ?
O6 C27 C28 104.3(3) . . ?
C26 C27 C28 111.1(4) . . ?
O6 C27 H27 110.0 . . ?
C26 C27 H27 110.0 . . ?
C28 C27 H27 110.0 . . ?
C27 C28 H28A 109.5 . . ?
C27 C28 H28B 109.5 . . ?
H28A C28 H28B 109.5 . . ?
C27 C28 H28C 109.5 . . ?
H28A C28 H28C 109.5 . . ?
H28B C28 H28C 109.5 . . ?

loop_
_geom_bond_atom_site_label_1
_geom_bond_atom_site_label_2
_geom_bond_distance
_geom_bond_site_symmetry_2
_geom_bond_publ_flag
Mo1 O3 1.934(2) . ?
Mo1 O1 1.941(2) . ?
Mo1 O2 1.947(2) . ?
Mo1 Mo2 2.2287(7) . ?
Mo1 S 2.5759(11) . ?
Mo2 O4 1.884(3) . ?
Mo2 O5 1.891(2) . ?
Mo2 N1 2.044(3) . ?
P O6 1.605(3) . ?
P N1 1.640(3) . ?
P N2 1.653(3) . ?
P S 1.9996(13) . ?
Si1 N2 1.791(3) . ?
Si1 C5 1.865(4) . ?
Si1 C4 1.867(4) . ?
Si1 C6 1.868(4) . ?
C4 H4A 0.9800 . ?
C4 H4B 0.9800 . ?
C4 H4C 0.9800 . ?
C5 H5A 0.9800 . ?
C5 H5B 0.9800 . ?
C5 H5C 0.9800 . ?
C6 H6A 0.9800 . ?
C6 H6B 0.9800 . ?
C6 H6C 0.9800 . ?
Si2 N2 1.818(3) . ?
Si2 C8 1.848(4) . ?
Si2 C7 1.870(4) . ?
Si2 C9 1.876(3) . ?
C7 H7A 0.9800 . ?
C7 H7B 0.9800 . ?
C7 H7C 0.9800 . ?
C8 H8A 0.9800 . ?
C8 H8B 0.9800 . ?
C8 H8C 0.9800 . ?
C9 H9A 0.9800 . ?
C9 H9B 0.9800 . ?
C9 H9C 0.9800 . ?
N1 C10 1.556(4) . ?
C10 C1 1.526(5) . ?
C10 C2 1.528(6) . ?
C10 C3 1.535(5) . ?
C1 H1A 0.9800 . ?
C1 H1B 0.9800 . ?
C1 H1C 0.9800 . ?
C2 H2A 0.9800 . ?
C2 H2B 0.9800 . ?
C2 H2C 0.9800 . ?
C3 H3A 0.9800 . ?
C3 H3B 0.9800 . ?
C3 H3C 0.9800 . ?
O1 C12 1.409(4) . ?
C11 C12 1.527(5) . ?
C11 H11A 0.9800 . ?
C11 H11B 0.9800 . ?
C11 H11C 0.9800 . ?
C12 C13 1.510(5) . ?
C12 H12 1.0000 . ?
C13 H13A 0.9800 . ?
C13 H13B 0.9800 . ?
C13 H13C 0.9800 . ?
O2 C15 1.409(4) . ?
C14 C15 1.501(5) . ?
C14 H14A 0.9800 . ?
C14 H14B 0.9800 . ?
C14 H14C 0.9800 . ?
C15 C16 1.503(5) . ?
C15 H15 1.0000 . ?
C16 H16A 0.9800 . ?
C16 H16B 0.9800 . ?
C16 H16C 0.9800 . ?
O3 C18 1.438(4) . ?
C17 C18 1.512(5) . ?
C17 H17A 0.9800 . ?
C17 H17B 0.9800 . ?
C17 H17C 0.9800 . ?
C18 C19 1.503(5) . ?
C18 H18 1.0000 . ?
C19 H19A 0.9800 . ?
C19 H19B 0.9800 . ?
C19 H19C 0.9800 . ?
O4 C21 1.444(4) . ?
C20 C21 1.515(5) . ?
C20 H20A 0.9800 . ?
C20 H20B 0.9800 . ?
C20 H20C 0.9800 . ?
C21 C22 1.514(5) . ?
C21 H21 1.0000 . ?
C22 H22A 0.9800 . ?
C22 H22B 0.9800 . ?
C22 H22C 0.9800 . ?
O5 C24 1.439(4) . ?
C23 C24 1.532(5) . ?
C23 H23A 0.9800 . ?
C23 H23B 0.9800 . ?
C23 H23C 0.9800 . ?
C24 C25 1.505(5) . ?
C24 H24 1.0000 . ?
C25 H25A 0.9800 . ?
C25 H25B 0.9800 . ?
C25 H25C 0.9800 . ?
O6 C27 1.482(5) . ?
C26 C27 1.483(6) . ?
C26 H26A 0.9800 . ?
C26 H26B 0.9800 . ?
C26 H26C 0.9800 . ?
C27 C28 1.526(6) . ?
C27 H27 1.0000 . ?
C28 H28A 0.9800 . ?
C28 H28B 0.9800 . ?
C28 H28C 0.9800 . ?

loop_
_geom_torsion_atom_site_label_1
_geom_torsion_atom_site_label_2
_geom_torsion_atom_site_label_3
_geom_torsion_atom_site_label_4
_geom_torsion
_geom_torsion_site_symmetry_1
_geom_torsion_site_symmetry_2
_geom_torsion_site_symmetry_3
_geom_torsion_site_symmetry_4
_geom_torsion_publ_flag
O3 Mo1 Mo2 O4 -62.15(12) . . . . ?
O1 Mo1 Mo2 O4 34.69(12) . . . . ?
O2 Mo1 Mo2 O4 -158.49(11) . . . . ?
S Mo1 Mo2 O4 117.92(9) . . . . ?
O3 Mo1 Mo2 O5 55.58(13) . . . . ?
O1 Mo1 Mo2 O5 152.43(12) . . . . ?
O2 Mo1 Mo2 O5 -40.75(12) . . . . ?
S Mo1 Mo2 O5 -124.35(10) . . . . ?
O3 Mo1 Mo2 N1 179.25(14) . . . . ?
O1 Mo1 Mo2 N1 -83.91(13) . . . . ?
O2 Mo1 Mo2 N1 82.91(13) . . . . ?
S Mo1 Mo2 N1 -0.68(11) . . . . ?
O6 P S Mo1 113.27(11) . . . . ?
N1 P S Mo1 -8.93(15) . . . . ?
N2 P S Mo1 -139.20(12) . . . . ?
O1 Mo1 S P 108.07(9) . . . . ?
O2 Mo1 S P -91.97(9) . . . . ?
Mo2 Mo1 S P 5.15(6) . . . . ?
O6 P N2 Si1 21.49(17) . . . . ?
N1 P N2 Si1 137.88(17) . . . . ?
S P N2 Si1 -94.28(15) . . . . ?
O6 P N2 Si2 175.70(16) . . . . ?
N1 P N2 Si2 -67.9(2) . . . . ?
S P N2 Si2 59.93(18) . . . . ?
C5 Si1 N2 P -71.7(2) . . . . ?
C4 Si1 N2 P 54.5(2) . . . . ?
C6 Si1 N2 P 172.03(16) . . . . ?
C5 Si1 N2 Si2 134.21(18) . . . . ?
C4 Si1 N2 Si2 -99.6(2) . . . . ?
C6 Si1 N2 Si2 17.9(2) . . . . ?
C8 Si2 N2 P 18.1(2) . . . . ?
C7 Si2 N2 P 139.23(18) . . . . ?
C9 Si2 N2 P -98.8(2) . . . . ?
C8 Si2 N2 Si1 172.48(18) . . . . ?
C7 Si2 N2 Si1 -66.4(2) . . . . ?
C9 Si2 N2 Si1 55.5(2) . . . . ?
O6 P N1 C10 62.0(4) . . . . ?
N2 P N1 C10 -47.9(4) . . . . ?
S P N1 C10 -175.1(3) . . . . ?
O6 P N1 Mo2 -112.8(2) . . . . ?
N2 P N1 Mo2 137.4(2) . . . . ?
S P N1 Mo2 10.2(3) . . . . ?
O4 Mo2 N1 C10 64.0(3) . . . . ?
O5 Mo2 N1 C10 -67.7(3) . . . . ?
Mo1 Mo2 N1 C10 179.1(3) . . . . ?
O4 Mo2 N1 P -120.8(2) . . . . ?
O5 Mo2 N1 P 107.4(2) . . . . ?
Mo1 Mo2 N1 P -5.7(2) . . . . ?
P N1 C10 C1 -26.9(5) . . . . ?
Mo2 N1 C10 C1 148.3(3) . . . . ?
P N1 C10 C2 94.8(4) . . . . ?
Mo2 N1 C10 C2 -90.0(3) . . . . ?
P N1 C10 C3 -147.6(3) . . . . ?
Mo2 N1 C10 C3 27.6(4) . . . . ?
O3 Mo1 O1 C12 -109.4(4) . . . . ?
O2 Mo1 O1 C12 6.3(5) . . . . ?
Mo2 Mo1 O1 C12 153.5(3) . . . . ?
S Mo1 O1 C12 60.9(4) . . . . ?
Mo1 O1 C12 C13 36.7(5) . . . . ?
Mo1 O1 C12 C11 163.0(3) . . . . ?
O3 Mo1 O2 C15 108.1(3) . . . . ?
O1 Mo1 O2 C15 -7.6(5) . . . . ?
Mo2 Mo1 O2 C15 -155.4(3) . . . . ?
S Mo1 O2 C15 -62.1(3) . . . . ?
Mo1 O2 C15 C14 -39.8(5) . . . . ?
Mo1 O2 C15 C16 -164.5(3) . . . . ?
O1 Mo1 O3 C18 75.2(3) . . . . ?
O2 Mo1 O3 C18 -82.6(3) . . . . ?
Mo2 Mo1 O3 C18 179.2(3) . . . . ?
Mo1 O3 C18 C19 -112.9(3) . . . . ?
Mo1 O3 C18 C17 125.1(3) . . . . ?
O5 Mo2 O4 C21 -99.4(3) . . . . ?
N1 Mo2 O4 C21 126.0(3) . . . . ?
Mo1 Mo2 O4 C21 11.6(3) . . . . ?
Mo2 O4 C21 C22 91.5(4) . . . . ?
Mo2 O4 C21 C20 -146.3(3) . . . . ?
O4 Mo2 O5 C24 99.6(4) . . . . ?
N1 Mo2 O5 C24 -128.9(4) . . . . ?
Mo1 Mo2 O5 C24 -14.1(4) . . . . ?
Mo2 O5 C24 C25 132.6(3) . . . . ?
Mo2 O5 C24 C23 -106.2(3) . . . . ?
N1 P O6 C27 82.0(3) . . . . ?
N2 P O6 C27 -156.7(3) . . . . ?
S P O6 C27 -41.4(3) . . . . ?
P O6 C27 C26 -70.7(4) . . . . ?
P O6 C27 C28 169.4(2) . . . . ?
